data_2003841
loop_
_publ_author_name
'Reboul, J.-P.'
'Samat, A.'
'Lar\'eginie, P.'
'Lokshin, V.'
'Guglielmetti, R.'
'P\`epe, G.'

_publ_section_title
;Photochromic
 8-Ethoxy-2-methylspiro(<i>syn</i>-5,6-benzo-2-azabicyclo[2.2.2]oct-5-ene-3,3'-[3<i>H</i>]naphth[2,1-<i>b</i>][1,4]oxazine)
;
_journal_issue 8
_journal_name_full 'Acta Crystallographica Section C'
_journal_page_first 1614
_journal_page_last 1617
_journal_paper_doi 10.1107/S0108270195000229
_journal_volume 51
_journal_year 1995
_chemical_formula_moiety 'C25 H24 N2 O2'
_chemical_formula_sum 'C25 H24 N2 O2'
_chemical_formula_weight 384.48
_chemical_name_systematic
;
8-ethoxy-2-methylspiro(syn-5,6-benzo-2-azabicyclo[2,2,2]
octane-3,3'-[3H]naphth[2,1,b][1,4]oxazine)
;
_space_group_IT_number 14
_symmetry_cell_setting monoclinic
_symmetry_space_group_name_Hall '-P 2ybc'
_symmetry_space_group_name_H-M 'P 1 21/c 1'
_cell_angle_alpha 90.00
_cell_angle_beta 99.72(1)
_cell_angle_gamma 90.00
_cell_formula_units_Z 4
_cell_length_a 7.957(5)
_cell_length_b 11.920(3)
_cell_length_c 21.533(3)
_cell_measurement_reflns_used 25
_cell_measurement_temperature 293
_cell_measurement_theta_max 56.00
_cell_measurement_theta_min 2.00
_cell_volume 2013.0(14)
_computing_cell_refinement ' CAD-4 Operations Manual (Enraf-Nonius, 1977)'
_computing_data_collection ' CAD-4 Operations Manual (Enraf-Nonius, 1977)'
_computing_data_reduction 'local program'
_computing_molecular_graphics 'ORTEP (Johnson, 1965)'
_computing_publication_material 'Word 5.0 on Macintoch IIvx'
_computing_structure_refinement 'SHELX76 (Sheldrick, 1976)'
_computing_structure_solution 'MULTAN80 (Main et al., 1980)'
_diffrn_ambient_temperature 293
_diffrn_measurement_device 'Enraf-Nonius CAD4'
_diffrn_measurement_method \q
_diffrn_radiation_monochromator graphite
_diffrn_radiation_source 'X-ray tube'
_diffrn_radiation_type 'Cu K\a'
_diffrn_radiation_wavelength 1.5418
_diffrn_reflns_av_R_equivalents 0.02
_diffrn_reflns_limit_h_max 7
_diffrn_reflns_limit_h_min -7
_diffrn_reflns_limit_k_max 10
_diffrn_reflns_limit_k_min 0
_diffrn_reflns_limit_l_max 20
_diffrn_reflns_limit_l_min 0
_diffrn_reflns_number 4389
_diffrn_reflns_reduction_process 'SDP system'
_diffrn_reflns_theta_max 56
_diffrn_reflns_theta_min 2
_diffrn_standards_decay_% 0
_diffrn_standards_interval_time 60
_diffrn_standards_number 3
_exptl_absorpt_coefficient_mu 0.650
_exptl_absorpt_correction_type none
_exptl_crystal_colour transpartent
_exptl_crystal_density_diffrn 1.268
_exptl_crystal_density_meas 1.26(1)
_exptl_crystal_density_method flotation
_exptl_crystal_description parallelepiped
_exptl_crystal_F_000 816
_exptl_crystal_size_max 0.42
_exptl_crystal_size_mid 0.12
_exptl_crystal_size_min 0.08
_refine_diff_density_max .19
_refine_diff_density_min -.2
_refine_ls_extinction_method none
_refine_ls_goodness_of_fit_all .19
_refine_ls_goodness_of_fit_obs .19
_refine_ls_hydrogen_treatment refall
_refine_ls_matrix_type full
_refine_ls_number_constraints 0
_refine_ls_number_parameters 334
_refine_ls_number_reflns 1325
_refine_ls_number_restraints 0
_refine_ls_restrained_S_all 1.1
_refine_ls_restrained_S_obs 1.11
_refine_ls_R_factor_all .052
_refine_ls_R_factor_obs .052
_refine_ls_shift/esd_max .3
_refine_ls_shift/esd_mean .2
_refine_ls_structure_factor_coef F
_refine_ls_weighting_scheme unit
_refine_ls_wR_factor_all .052
_refine_ls_wR_factor_obs .052
_reflns_number_observed 1325
_reflns_number_total 4942
_reflns_observed_criterion refl_obs_if_I_>_3.0_sigma(I)
_cod_data_source_file pa1159.cif
_cod_data_source_block structure
_cod_depositor_comments
;
 Changing the value of the _atom_site_type_symbol data
 item for hydrogen atoms from '?' to 'H'.

 Antanas Vaitkus,
 2017-01-15
;
_cod_original_cell_volume 2013.10(10)
_cod_original_sg_symbol_H-M 'P 21/c'
_cod_database_code 2003841

loop_
_symmetry_equiv_pos_as_xyz
'+x, +y, +z'
'-x,  -y,  -z'
'-x, 1/2+y, 1/2-z'
'x, 1/2-y,  1/2+z'

loop_
_atom_site_label
_atom_site_fract_x
_atom_site_fract_y
_atom_site_fract_z
_atom_site_U_iso_or_equiv
_atom_site_thermal_displace_type
_atom_site_calc_flag
_atom_site_type_symbol
C1 -0.0796(9) 0.3945(6) 0.3805(4) 4.6(5) Beq d C
C2 0.0970(9) 0.3732(6) 0.3969(3) 3.6(4) Beq d C
C3 0.1509(8) 0.2982(5) 0.4442(3) 2.7(3) Beq d C
C4 0.0341(9) 0.2422(5) 0.4753(3) 2.9(3) Beq d C
C5 -0.1401(9) 0.2648(7) 0.4588(4) 4.0(4) Beq d C
C6 -0.1949(9) 0.3388(7) 0.4113(4) 4.7(4) Beq d C
C7 0.3319(8) 0.2616(5) 0.4676(3) 2.7(3) Beq d C
C8 0.3420(8) 0.1322(6) 0.4585(3) 3.1(3) Beq d C
C9 0.2219(9) 0.0759(6) 0.4980(3) 3.5(3) Beq d C
C10 0.1226(9) 0.1677(6) 0.5265(3) 3.2(3) Beq d C
N11 0.2446(6) 0.2338(4) 0.5709(2) 2.7(2) Beq d N
C12 0.3730(8) 0.2876(5) 0.5387(3) 2.7(3) Beq d C
C13 0.3931(9) 0.4120(6) 0.5500(3) 3.0(3) Beq d C
O14 0.5387(5) 0.2345(3) 0.5607(2) 3.2(2) Beq d O
O15 0.2845(5) 0.1025(4) 0.3942(2) 3.8(2) Beq d O
C16 0.4071(9) 0.1288(9) 0.3544(4) 6.0(5) Beq d C
C17 0.3286(9) 0.1188(9) 0.2889(5) 7.5(7) Beq d C
C18 0.1575(9) 0.3079(7) 0.6101(4) 3.9(4) Beq d C
N19 0.4941(7) 0.4553(4) 0.5959(3) 3.2(2) Beq d N
C20 0.7338(9) 0.1981(6) 0.6549(4) 3.7(4) Beq d C
C21 0.8157(9) 0.2334(7) 0.7123(4) 4.0(4) Beq d C
C22 0.7888(9) 0.3429(7) 0.7351(3) 3.6(4) Beq d C
C23 0.6765(9) 0.4166(6) 0.6972(3) 3.1(3) Beq d C
C24 0.5942(8) 0.3812(6) 0.6372(3) 2.9(3) Beq d C
C25 0.6200(8) 0.2716(7) 0.6189(3) 3.0(4) Beq d C
C26 0.8687(9) 0.3814(9) 0.7958(4) 5.0(6) Beq d C
C27 0.8368(9) 0.4854(9) 0.8161(4) 5.5(5) Beq d C
C28 0.7260(9) 0.5562(7) 0.7786(5) 5.1(4) Beq d C
C29 0.6475(9) 0.5247(7) 0.7199(4) 3.9(4) Beq d C
H1 -.114(7) .451(5) .347(3) ? ? ? H
H2 .181(7) .419(5) .378(3) ? ? ? H
H5 -.217(8) .219(5) .480(3) ? ? ? H
H6 -.328(8) .365(5) .396(3) ? ? ? H
H7 .413(7) .312(5) .448(3) ? ? ? H
H8 .463(8) .104(5) .469(3) ? ? ? H
H91 .303(7) .025(5) .535(3) ? ? ? H
H92 .154(7) .021(5) .471(3) ? ? ? H
H10 .051(7) .124(5) .549(3) ? ? ? H
H13 .324(7) .463(5) .517(3) ? ? ? H
H161 .477(8) .057(5) .366(3) ? ? ? H
H162 .414(7) .219(5) .350(3) ? ? ? H
H171 .246(8) .057(5) .280(3) ? ? ? H
H172 .230(8) .157(5) .275(3) ? ? ? H
H173 .392(8) .146(5) .264(3) ? ? ? H
H181 .083(7) .374(5) .586(3) ? ? ? H
H182 .095(7) .258(5) .636(3) ? ? ? H
H183 .234(7) .343(5) .644(3) ? ? ? H
H20 .750(7) .119(5) .637(3) ? ? ? H
H21 .902(8) .183(5) .735(3) ? ? ? H
H26 .943(8) .339(6) .813(3) ? ? ? H
H27 .892(7) .505(5) .856(3) ? ? ? H
H28 .688(8) .626(5) .788(3) ? ? ? H
H29 .559(7) .572(5) .693(3) ? ? ? H

loop_
_atom_type_symbol
_atom_type_scat_source
_atom_type_scat_dispersion_real
_atom_type_scat_dispersion_imag
O 'SHELX76 (Sheldrick, 1976)' .047 .003
N 'SHELX76 (Sheldrick, 1976)' .017 .0009
C 'SHELX76 (Sheldrick, 1976)' .000 .001
H 'SHELX76 (Sheldrick, 1976)' .000 .000

loop_
_geom_angle_atom_site_label_1
_geom_angle_atom_site_label_2
_geom_angle_atom_site_label_3
_geom_angle
_geom_angle_publ_flag
C2 C1 C6 120.3(7) yes
C1 C2 C3 118.5(6) yes
C2 C3 C4 121.1(6) yes
C2 C3 C7 126.8(6) yes
C4 C3 C7 112.0(5) yes
C3 C4 C5 119.7(6) yes
C3 C4 C10 111.5(5) yes
C5 C4 C10 128.7(6) yes
C4 C5 C6 119.5(7) yes
C1 C6 C5 120.9(7) yes
C3 C7 C8 108.1(5) yes
C3 C7 C12 107.7(5) yes
C8 C7 C12 108.5(5) yes
C7 C8 C9 108.2(5) yes
C7 C8 O15 110.6(5) yes
C9 C8 O15 107.5(5) yes
C8 C9 C10 108.6(5) yes
C4 C10 C9 109.8(5) yes
C4 C10 N11 109.8(5) yes
C9 C10 N11 108.3(5) yes
C10 N11 C12 111.2(4) yes
C10 N11 C18 111.8(5) yes
C12 N11 C18 116.0(5) yes
C7 C12 N11 109.4(5) yes
C7 C12 C13 110.9(5) yes
C7 C12 O14 105.2(4) yes
N11 C12 C13 114.5(5) yes
N11 C12 O14 108.5(4) yes
C13 C12 O14 107.9(5) yes
C12 C13 N19 124.1(6) yes
C12 O14 C25 114.3(4) yes
C8 O15 C16 112.7(5) yes
O15 C16 C17 109.8(7) yes
C13 N19 C24 117.0(5) yes
C21 C20 C25 118.4(7) yes
C20 C21 C22 121.3(7) yes
C21 C22 C23 119.3(6) yes
C21 C22 C26 122.7(7) yes
C23 C22 C26 118.0(6) yes
C22 C23 C24 119.6(6) yes
C22 C23 C29 119.5(6) yes
C24 C23 C29 120.8(6) yes
N19 C24 C23 121.2(6) yes
N19 C24 C25 120.5(6) yes
C23 C24 C25 118.2(6) yes
O14 C25 C20 117.6(6) yes
O14 C25 C24 119.3(6) yes
C20 C25 C24 123.0(6) yes
C22 C26 C27 120.7(8) yes
C26 C27 C28 120.5(8) yes
C27 C28 C29 121.4(8) yes
C23 C29 C28 119.7(7) yes
C2 C1 H1 116(3) no
C6 C1 H1 123(3) no
C1 C2 H2 120(3) no
C3 C2 H2 120(3) no
C4 C5 H5 116(3) no
C6 C5 H5 124(3) no
C1 C6 H6 113(3) no
C5 C6 H6 125(3) no
C3 C7 H7 108(3) no
C8 C7 H7 118(3) no
C12 C7 H7 104(3) no
C7 C8 H8 111(3) no
C9 C8 H8 112(3) no
O15 C8 H8 106(3) no
C8 C9 H91 107(3) no
C8 C9 H92 106(3) no
C10 C9 H91 111(3) no
C10 C9 H92 116(3) no
H91 C9 H92 105(4) no
C4 C10 H10 116(3) no
C9 C10 H10 101(3) no
N11 C10 H10 110(3) no
C12 C13 H13 115(3) no
N19 C13 H13 119(3) no
O15 C16 H161 93(3) no
O15 C16 H162 109(3) no
C17 C16 H161 107(3) no
C17 C16 H162 90(3) no
H161 C16 H162 144(4) no
C16 C17 H171 114(4) no
C16 C17 H172 119(4) no
C16 C17 H173 112(4) no
H171 C17 H172 78(5) no
H171 C17 H173 126(5) no
H172 C17 H173 99(6) no
N11 C18 H181 116(3) no
N11 C18 H182 107(3) no
N11 C18 H183 113(3) no
H181 C18 H182 114(4) no
H181 C18 H183 105(5) no
H182 C18 H183 97(5) no
C21 C20 H20 123(3) no
C25 C20 H20 117(3) no
C20 C21 H21 116(3) no
C22 C21 H21 121(3) no
C22 C26 H26 113(4) no
C27 C26 H26 125(4) no
C26 C27 H27 116(4) no
C28 C27 H27 122(4) no
C27 C28 H28 128(4) no
C29 C28 H28 110(4) no
C23 C29 H29 116(3) no
C28 C29 H29 123(3) no

loop_
_geom_bond_atom_site_label_1
_geom_bond_atom_site_label_2
_geom_bond_distance
_geom_bond_publ_flag
C1 C2 1.413(9) yes
C1 C6 1.388(9) yes
C2 C3 1.369(9) yes
C3 C4 1.403(8) yes
C3 C7 1.508(8) yes
C4 C5 1.398(9) yes
C4 C10 1.496(9) yes
C5 C6 1.365(9) yes
C7 C8 1.559(9) yes
C7 C12 1.542(8) yes
C8 C9 1.537(9) yes
C8 O15 1.428(7) yes
C9 C10 1.537(9) yes
C10 N11 1.471(8) yes
N11 C12 1.475(7) yes
N11 C18 1.473(9) yes
C12 C13 1.507(9) yes
C12 O14 1.467(7) yes
C13 N19 1.273(8) yes
O14 C25 1.382(8) yes
O15 C16 1.438(9) yes
C16 C17 1.448(9) yes
N19 C24 1.402(8) yes
C20 C21 1.363(9) yes
C20 C25 1.397(9) yes
C21 C22 1.423(9) yes
C22 C23 1.411(9) yes
C22 C26 1.429(9) yes
C23 C24 1.411(9) yes
C23 C29 1.411(9) yes
C24 C25 1.390(9) yes
C26 C27 1.353(9) yes
C27 C28 1.379(9) yes
C28 C29 1.365(9) yes
C1 H1 0.99(6) no
C2 H2 1.00(6) no
C5 H5 0.99(6) no
C6 H6 1.10(6) no
C7 H7 1.03(5) no
C8 H8 1.00(5) no
C9 H91 1.12(5) no
C9 H92 0.98(6) no
C10 H10 0.95(6) no
C13 H13 1.02(6) no
C16 H161 1.03(6) no
C16 H162 1.08(6) no
C17 H171 0.99(6) no
C17 H172 0.92(6) no
C17 H173 0.86(6) no
C18 H181 1.06(6) no
C18 H182 1.00(6) no
C18 H183 0.97(6) no
C20 H20 1.04(6) no
C21 H21 0.98(6) no
C26 H26 0.82(6) no
C27 H27 0.92(6) no
C28 H28 0.92(6) no
C29 H29 1.01(6) no

loop_
_geom_torsion_atom_site_label_1
_geom_torsion_atom_site_label_2
_geom_torsion_atom_site_label_3
_geom_torsion_atom_site_label_4
_geom_torsion
_geom_torsion_publ_flag
C1 C2 C3 C4 0.9(4) yes
C1 C2 C3 C7 178.3(6) yes
C2 C3 C4 C5 -1.4(4) yes
C2 C3 C4 C10 -178.1(6) yes
C2 C3 C7 C8 -120.2(5) yes
C2 C3 C7 C12 122.8(5) yes
C3 C2 C1 C6 -1.0(4) yes
C3 C4 C10 N11 56.3(4) yes
C3 C7 C8 C9 -61.3(4) yes
C3 C7 C8 O15 56.3(4) yes
C3 C7 C12 C13 -72.3(4) yes
C3 C7 C12 O14 171.3(5) yes
C4 C10 N11 C18 72.2(5) yes
C7 C8 O15 C16 75.1(5) yes
C7 C12 C13 N19 -147.5(6) yes
C7 C12 O14 C25 163.9(5) yes
C8 O15 C16 C17 -168.1(7) yes
C12 C13 N19 C24 1.4(3) yes
O14 C25 C20 C21 179.7(7) yes
C20 C21 C22 C23 -0.7(4) yes
C20 C21 C22 C26 178.1(7) yes
C21 C22 C23 C29 179.1(7) yes
C21 C22 C26 C27 -178.6(8) yes
C22 C21 C20 C25 -0.9(4) yes
C22 C26 C27 C28 0.2(5) yes
H1 C1 C2 C3 178(3) no
H1 C1 C2 H2 -177(3) no
H1 C1 C6 H6 -2(4) no
C1 C6 C5 H5 -175(3) no
C2 C1 C6 H6 177(3) no
H2 C2 C3 C4 173(3) no
H2 C2 C3 C7 -8(3) no
C2 C3 C7 H7 9(3) no
C3 C4 C5 H5 176(3) no
C3 C4 C10 H10 -177(3) no
C3 C7 C8 H8 174(3) no
C4 C3 C7 H7 -172(3) no
C4 C5 C6 H6 -176(3) no
C4 C10 C9 H91 172(3) no
C4 C10 C9 H92 -66(3) no
C5 C4 C10 H10 6(3) no
H5 C5 C6 H6 9(4) no
C6 C1 C2 H2 -173(3) no
H7 C7 C8 C9 174(3) no
H7 C7 C8 O15 -68(3) no
H7 C7 C8 H8 49(4) no
H7 C7 C12 N11 170(3) no
H7 C7 C12 C13 43(3) no
H7 C7 C12 O14 -73(3) no
C7 C8 C9 H91 -114(3) no
C7 C8 C9 H92 132(3) no
C7 C12 C13 H13 29(3) no
H8 C8 C9 C10 129(3) no
H8 C8 C9 H91 8(4) no
H8 C8 C9 H92 -103(5) no
H8 C8 O15 C16 -45(3) no
C8 C9 C10 H10 178(3) no
C8 O15 C16 H161 82(3) no
C8 O15 C16 H162 -70(3) no
C10 C4 C5 H5 -7(3) no
H10 C10 N11 C12 171(3) no
H10 C10 N11 C18 -57(3) no
C10 N11 C18 H181 -66(3) no
C10 N11 C18 H182 63(3) no
C10 N11 C18 H183 170(3) no
N11 C10 C9 H91 52(3) no
N11 C10 C9 H92 173(3) no
N11 C12 C13 H13 -94(3) no
C12 C7 C8 H8 -69(3) no
C12 N11 C18 H181 62(3) no
C12 N11 C18 H182 -167(3) no
C12 N11 C18 H183 -60(3) no
H13 C13 N19 C24 -175(3) no
O14 C12 C13 H13 144(3) no
O14 C25 C20 H20 0(3) no
O15 C8 C9 H91 125(3) no
O15 C8 C9 H92 13(3) no
O15 C16 C17 H171 -36(3) no
O15 C16 C17 H172 53(4) no
O15 C16 C17 H173 169(4) no
H20 C20 C21 C22 179(3) no
H20 C20 C21 H21 5(5) no
H20 C20 C25 C24 -176(3) no
H21 C21 C22 C23 173(3) no
H21 C21 C22 C26 -8(3) no
C21 C22 C26 H26 9(4) no
C22 C23 C29 H29 -174(3) no
C22 C26 C27 H27 179(4) no
C23 C22 C26 H26 -171(4) no
C23 C29 C28 H28 -175(4) no
C24 C23 C29 H29 5(3) no
C25 C20 C21 H21 -175(3) no
H26 C26 C27 C28 170(4) no
H26 C26 C27 H27 -9(6) no
C26 C27 C28 H28 174(4) no
H27 C27 C28 C29 179(4) no
H27 C27 C28 H28 -4(5) no
C27 C28 C29 H29 174(3) no
H28 C28 C29 H29 -1(5) no
H91 C9 C10 H10 -63(4) no
H92 C9 C10 H10 57(5) no
H161 C16 C17 H171 64(5) no
H161 C16 C17 H172 154(5) no
H161 C16 C17 H173 -89(5) no
H162 C16 C17 H171 -147(5) no
H162 C16 C17 H172 -56(5) no
H162 C16 C17 H173 58(5) no
